data_7054635
loop_
_publ_author_name
'Guo, Jixi'
'Liu, Li'
'Jia, Dianzeng'
'Guo, Mingxi'
'Zhang, Yucai'
'Song, Xianli'

_publ_section_title
;
 Photochromism and fluorescence modulation of pyrazolone derivatives in
 the solid state
;
_journal_issue 4
_journal_name_full 'New J. Chem.'
_journal_page_first 3059
_journal_paper_doi 10.1039/C4NJ01970A
_journal_volume 39
_journal_year 2015
_chemical_formula_sum 'C28 H25 F6 N5 O2 S'
_chemical_formula_weight 609.59
_chemical_name_systematic
; 
 ? 
;
_space_group_IT_number 14
_symmetry_cell_setting monoclinic
_symmetry_space_group_name_Hall '-P 2ybc'
_symmetry_space_group_name_H-M 'P 1 21/c 1'
_atom_sites_solution_hydrogens geom
_atom_sites_solution_primary direct
_atom_sites_solution_secondary difmap
_audit_creation_method SHELXL-97
_audit_update_record
;
2015-01-09 deposited with the CCDC.
2015-01-21 downloaded from the CCDC.
;
_cell_angle_alpha 90.00
_cell_angle_beta 102.2120(10)
_cell_angle_gamma 90.00
_cell_formula_units_Z 4
_cell_length_a 8.2512(3)
_cell_length_b 30.1101(10)
_cell_length_c 11.6340(5)
_cell_measurement_reflns_used 13523
_cell_measurement_temperature 293(2)
_cell_measurement_theta_max 27.44
_cell_measurement_theta_min 3.09
_cell_volume 2825.00(18)
_computing_cell_refinement 'Rapid Auto Version 3.0 (Rigaku 2004)'
_computing_data_collection 'Rapid Auto Version 3.0 (Rigaku 2004)'
_computing_data_reduction 'Rapid Auto Version 3.0 (Rigaku 2004)'
_computing_molecular_graphics 'SHELXTL 5.1 (Bruker AXS, 2000)'
_computing_publication_material 'SHELXTL 5.1 (Bruker AXS, 2000)'
_computing_structure_refinement 'SHELXL-97 (Sheldrick, 1997)'
_computing_structure_solution 'SHELXS-97 (Sheldrick, 1990)'
_diffrn_ambient_temperature 293(2)
_diffrn_measured_fraction_theta_full 0.998
_diffrn_measured_fraction_theta_max 0.998
_diffrn_measurement_device_type 'Rigaku R-axis Spider'
_diffrn_measurement_method '\w scans'
_diffrn_radiation_monochromator graphite
_diffrn_radiation_source 'Rotating Anode'
_diffrn_radiation_type MoK\a
_diffrn_radiation_wavelength 0.71073
_diffrn_reflns_av_R_equivalents 0.0370
_diffrn_reflns_av_unetI/netI 0.0324
_diffrn_reflns_limit_h_max 9
_diffrn_reflns_limit_h_min -9
_diffrn_reflns_limit_k_max 36
_diffrn_reflns_limit_k_min -36
_diffrn_reflns_limit_l_max 14
_diffrn_reflns_limit_l_min -14
_diffrn_reflns_number 23076
_diffrn_reflns_theta_full 25.50
_diffrn_reflns_theta_max 25.50
_diffrn_reflns_theta_min 3.08
_diffrn_standards_decay_% 0
_diffrn_standards_interval_count 0
_diffrn_standards_interval_time 0
_diffrn_standards_number 0
_exptl_absorpt_coefficient_mu 0.190
_exptl_absorpt_correction_T_max 0.9465
_exptl_absorpt_correction_T_min 0.9211
_exptl_absorpt_correction_type empirical
_exptl_absorpt_process_details
;
Higashi, T. (1995). Program for 
Absorption Correction. Rigaku Corporation, Tokyo, Japan.
;
_exptl_crystal_colour colorless
_exptl_crystal_density_diffrn 1.433
_exptl_crystal_density_method 'not measured'
_exptl_crystal_description chip
_exptl_crystal_F_000 1256
_exptl_crystal_size_max 0.54
_exptl_crystal_size_mid 0.39
_exptl_crystal_size_min 0.15
_refine_diff_density_max 0.597
_refine_diff_density_min -0.490
_refine_diff_density_rms 0.075
_refine_ls_extinction_coef 0.0066(5)
_refine_ls_extinction_expression Fc^*^=kFc[1+0.001xFc^2^\l^3^/sin(2\q)]^-1/4^
_refine_ls_extinction_method SHELXL
_refine_ls_goodness_of_fit_ref 1.081
_refine_ls_hydrogen_treatment mixed
_refine_ls_matrix_type full
_refine_ls_number_parameters 392
_refine_ls_number_reflns 5230
_refine_ls_number_restraints 5
_refine_ls_restrained_S_all 1.083
_refine_ls_R_factor_all 0.1099
_refine_ls_R_factor_gt 0.0723
_refine_ls_shift/su_max 0.000
_refine_ls_shift/su_mean 0.000
_refine_ls_structure_factor_coef Fsqd
_refine_ls_weighting_details 'calc w=1/[\s^2^(Fo^2^)+(0.0100P)^2^+6.8920P] where P=(Fo^2^+2Fc^2^)/3'
_refine_ls_weighting_scheme calc
_refine_ls_wR_factor_gt 0.1355
_refine_ls_wR_factor_ref 0.1574
_reflns_number_gt 3292
_reflns_number_total 5230
_reflns_threshold_expression >2sigma(I)
_cod_data_source_file c4nj01970a2.cif
_cod_data_source_block added_by_encifer
_cod_depositor_comments
;
The following automatic conversions were performed:

'_symmetry_cell_setting' value 'Monoclinic' changed to 'monoclinic'
according to
/usr/data/users/saulius/crontab/automatic-downloads/rss-feeds/RSC/lib/dictionaries/cif_core.dic
dictionary named 'cif_core.dic' version 2.4.2 from 2011-04-26.

'_exptl_absorpt_correction_type' value 'Empirical' changed to
'empirical' according to
/usr/data/users/saulius/crontab/automatic-downloads/rss-feeds/RSC/lib/dictionaries/cif_core.dic
dictionary named 'cif_core.dic' version 2.4.2 from 2011-04-26.

Automatic conversion script
Id: cif_fix_values 3008 2015-01-20 13:52:24Z robertas 

 Adding full bibliography for 7054635.cif.
;
_cod_original_sg_symbol_H-M P2(1)/c
_cod_database_code 7054635

loop_
_symmetry_equiv_pos_as_xyz
'x, y, z'
'-x, y+1/2, -z+1/2'
'-x, -y, -z'
'x, -y-1/2, z-1/2'

loop_
_atom_site_label
_atom_site_type_symbol
_atom_site_fract_x
_atom_site_fract_y
_atom_site_fract_z
_atom_site_U_iso_or_equiv
_atom_site_adp_type
_atom_site_occupancy
_atom_site_symmetry_multiplicity
_atom_site_calc_flag
_atom_site_refinement_flags
S S 0.94907(16) 0.29998(4) 0.98755(12) 0.0677(4) Uani 1 1 d .
F1 F 0.0875(5) 0.09157(13) 0.6041(5) 0.170(2) Uani 1 1 d .
F2 F 0.1825(5) 0.03005(15) 0.5813(4) 0.1478(19) Uani 1 1 d .
F3 F 0.0842(5) 0.04188(19) 0.7232(4) 0.165(2) Uani 1 1 d .
F4 F 0.7350(8) -0.01169(15) 0.8400(5) 0.212(3) Uani 1 1 d .
F5 F 0.8729(5) 0.03499(12) 0.9413(5) 0.153(2) Uani 1 1 d .
F6 F 0.6861(6) 0.0041(2) 0.9969(5) 0.198(3) Uani 1 1 d .
O1 O 0.4715(3) 0.27567(8) 0.7688(2) 0.0449(7) Uani 1 1 d .
N1 N 0.4370(4) 0.26303(9) 0.5678(2) 0.0383(7) Uani 1 1 d .
N2 N 0.4462(4) 0.22623(10) 0.4981(3) 0.0392(7) Uani 1 1 d D
N3 N 0.6967(4) 0.19196(10) 0.8868(3) 0.0400(7) Uani 1 1 d .
N4 N 0.7645(4) 0.23380(11) 0.8881(3) 0.0452(8) Uani 1 1 d D
N5 N 0.9075(5) 0.22050(14) 1.0755(3) 0.0564(9) Uani 1 1 d D
C1 C 0.3850(6) 0.34123(13) 0.5774(4) 0.0603(12) Uani 1 1 d .
H1A H 0.4738 0.3436 0.6413 0.072 Uiso 1 1 calc R
C2 C 0.2893(8) 0.37807(15) 0.5360(4) 0.0780(16) Uani 1 1 d .
H2A H 0.3129 0.4053 0.5735 0.094 Uiso 1 1 calc R
C3 C 0.1596(7) 0.37467(16) 0.4401(5) 0.0712(14) Uani 1 1 d .
H3A H 0.0956 0.3995 0.4135 0.085 Uiso 1 1 calc R
C4 C 0.1251(6) 0.33516(16) 0.3842(4) 0.0644(13) Uani 1 1 d .
H4A H 0.0389 0.3332 0.3184 0.077 Uiso 1 1 calc R
C5 C 0.2175(5) 0.29765(14) 0.4245(3) 0.0497(10) Uani 1 1 d .
H5A H 0.1934 0.2705 0.3866 0.060 Uiso 1 1 calc R
C6 C 0.3455(5) 0.30124(11) 0.5216(3) 0.0390(8) Uani 1 1 d .
C7 C 0.4848(4) 0.25051(11) 0.6852(3) 0.0367(8) Uani 1 1 d .
C8 C 0.5378(4) 0.20532(11) 0.6857(3) 0.0342(8) Uani 1 1 d .
C9 C 0.5102(4) 0.19200(11) 0.5679(3) 0.0364(8) Uani 1 1 d .
C10 C 0.5279(5) 0.14838(12) 0.5151(3) 0.0397(8) Uani 1 1 d .
C11 C 0.4005(6) 0.13296(13) 0.4256(3) 0.0546(11) Uani 1 1 d .
H11A H 0.3122 0.1514 0.3936 0.066 Uiso 1 1 calc R
C12 C 0.4063(7) 0.08985(15) 0.3846(4) 0.0695(13) Uani 1 1 d .
H12A H 0.3216 0.0795 0.3248 0.083 Uiso 1 1 calc R
C13 C 0.5360(7) 0.06240(15) 0.4317(4) 0.0695(13) Uani 1 1 d .
H13A H 0.5372 0.0333 0.4050 0.083 Uiso 1 1 calc R
C14 C 0.6644(6) 0.07760(14) 0.5181(4) 0.0610(12) Uani 1 1 d .
H14A H 0.7529 0.0590 0.5488 0.073 Uiso 1 1 calc R
C15 C 0.6616(5) 0.12075(13) 0.5595(3) 0.0475(9) Uani 1 1 d .
H15A H 0.7492 0.1312 0.6171 0.057 Uiso 1 1 calc R
C16 C 0.5953(4) 0.17874(11) 0.7911(3) 0.0358(8) Uani 1 1 d .
C17 C 0.5408(4) 0.13182(11) 0.7935(3) 0.0382(8) Uani 1 1 d .
C18 C 0.3860(5) 0.11877(12) 0.7303(3) 0.0426(9) Uani 1 1 d .
H18A H 0.3128 0.1398 0.6901 0.051 Uiso 1 1 calc R
C19 C 0.3408(5) 0.07434(13) 0.7273(4) 0.0493(10) Uani 1 1 d .
C20 C 0.4488(6) 0.04266(13) 0.7858(4) 0.0559(11) Uani 1 1 d .
H20A H 0.4182 0.0129 0.7830 0.067 Uiso 1 1 calc R
C21 C 0.6026(5) 0.05574(13) 0.8482(4) 0.0528(10) Uani 1 1 d .
C22 C 0.6480(5) 0.09990(12) 0.8532(3) 0.0476(10) Uani 1 1 d .
H22A H 0.7512 0.1084 0.8968 0.057 Uiso 1 1 calc R
C23 C 0.8714(5) 0.24854(13) 0.9872(3) 0.0457(9) Uani 1 1 d .
C24 C 1.0294(6) 0.2298(2) 1.1833(4) 0.0830(17) Uani 1 1 d .
H24A H 1.0362 0.2050 1.2358 0.124 Uiso 1 1 calc R
H24B H 0.9964 0.2558 1.2204 0.124 Uiso 1 1 calc R
H24C H 1.1359 0.2349 1.1647 0.124 Uiso 1 1 calc R
C25 C 0.1753(6) 0.06011(17) 0.6592(5) 0.0675(13) Uani 1 1 d .
C26 C 0.7227(8) 0.02148(15) 0.9065(6) 0.0799(16) Uani 1 1 d .
O2 O 0.7924(6) 0.34822(19) 0.7254(5) 0.1388(19) Uani 1 1 d D
H2B H 0.7011 0.3363 0.7080 0.208 Uiso 1 1 calc R
C28 C 0.7737(13) 0.3949(2) 0.7132(12) 0.225(6) Uani 1 1 d D
H28A H 0.7021 0.4064 0.7624 0.270 Uiso 1 1 calc R
H28B H 0.7294 0.4032 0.6321 0.270 Uiso 1 1 calc R
C29 C 0.9470(13) 0.4107(4) 0.7536(12) 0.241(7) Uani 1 1 d D
H29A H 0.9494 0.4425 0.7499 0.361 Uiso 1 1 calc R
H29B H 1.0150 0.3985 0.7038 0.361 Uiso 1 1 calc R
H29C H 0.9886 0.4012 0.8332 0.361 Uiso 1 1 calc R
H4N H 0.715(5) 0.2539(11) 0.840(3) 0.067(14) Uiso 1 1 d D
H2N H 0.447(6) 0.2293(17) 0.4242(14) 0.092(18) Uiso 1 1 d D
H5N H 0.861(5) 0.1947(7) 1.069(4) 0.071(16) Uiso 1 1 d D

loop_
_atom_site_aniso_label
_atom_site_aniso_U_11
_atom_site_aniso_U_22
_atom_site_aniso_U_33
_atom_site_aniso_U_23
_atom_site_aniso_U_13
_atom_site_aniso_U_12
S 0.0693(8) 0.0555(7) 0.0741(8) -0.0199(6) 0.0056(6) -0.0109(6)
F1 0.086(3) 0.092(3) 0.278(6) 0.018(3) -0.081(3) -0.021(2)
F2 0.100(3) 0.170(4) 0.158(4) -0.108(3) -0.007(3) -0.016(3)
F3 0.111(3) 0.261(6) 0.126(3) -0.010(4) 0.030(3) -0.116(4)
F4 0.284(7) 0.100(3) 0.195(5) -0.042(3) -0.079(5) 0.110(4)
F5 0.091(3) 0.080(2) 0.264(6) 0.063(3) -0.018(3) 0.016(2)
F6 0.162(4) 0.240(6) 0.208(5) 0.180(5) 0.075(4) 0.086(4)
O1 0.0678(18) 0.0385(14) 0.0276(13) -0.0041(11) 0.0084(12) 0.0052(12)
N1 0.0569(19) 0.0333(15) 0.0223(14) -0.0016(12) 0.0032(13) 0.0034(14)
N2 0.0571(19) 0.0339(16) 0.0250(15) -0.0020(13) 0.0051(14) 0.0036(14)
N3 0.0455(18) 0.0367(16) 0.0353(16) -0.0003(13) 0.0026(13) -0.0019(14)
N4 0.053(2) 0.0409(18) 0.0373(18) -0.0014(15) -0.0015(15) -0.0044(16)
N5 0.056(2) 0.075(3) 0.0316(18) -0.0052(18) -0.0040(15) -0.005(2)
C1 0.097(4) 0.037(2) 0.041(2) 0.0008(18) 0.003(2) 0.006(2)
C2 0.135(5) 0.038(2) 0.064(3) 0.003(2) 0.027(3) 0.014(3)
C3 0.087(4) 0.059(3) 0.075(3) 0.025(3) 0.034(3) 0.028(3)
C4 0.053(3) 0.070(3) 0.068(3) 0.026(3) 0.008(2) 0.012(2)
C5 0.054(2) 0.049(2) 0.044(2) 0.0092(18) 0.0030(18) 0.0013(19)
C6 0.054(2) 0.0338(18) 0.0304(18) 0.0058(15) 0.0104(16) 0.0049(17)
C7 0.045(2) 0.0371(19) 0.0262(18) -0.0006(15) 0.0046(15) -0.0017(16)
C8 0.044(2) 0.0340(18) 0.0230(16) 0.0022(14) 0.0043(14) -0.0006(15)
C9 0.042(2) 0.0348(18) 0.0316(18) -0.0020(15) 0.0071(15) -0.0009(16)
C10 0.055(2) 0.0370(19) 0.0286(18) -0.0017(15) 0.0116(16) -0.0003(17)
C11 0.069(3) 0.048(2) 0.041(2) -0.0075(18) -0.001(2) 0.003(2)
C12 0.088(4) 0.056(3) 0.059(3) -0.023(2) 0.002(3) -0.005(3)
C13 0.094(4) 0.043(2) 0.073(3) -0.016(2) 0.019(3) 0.004(3)
C14 0.070(3) 0.046(2) 0.068(3) -0.004(2) 0.019(2) 0.015(2)
C15 0.051(2) 0.044(2) 0.049(2) -0.0018(18) 0.0133(18) 0.0039(18)
C16 0.0410(19) 0.0352(18) 0.0299(18) 0.0010(14) 0.0049(15) 0.0010(15)
C17 0.045(2) 0.0364(19) 0.0336(19) 0.0041(15) 0.0080(16) -0.0009(16)
C18 0.048(2) 0.040(2) 0.041(2) 0.0012(16) 0.0139(17) -0.0025(17)
C19 0.056(2) 0.045(2) 0.048(2) -0.0029(18) 0.0135(19) -0.0106(19)
C20 0.074(3) 0.038(2) 0.058(3) 0.0023(19) 0.019(2) -0.009(2)
C21 0.064(3) 0.039(2) 0.056(3) 0.0088(19) 0.013(2) 0.004(2)
C22 0.057(2) 0.041(2) 0.042(2) 0.0071(17) 0.0055(18) -0.0023(18)
C23 0.042(2) 0.056(2) 0.038(2) -0.0135(18) 0.0049(17) -0.0025(18)
C24 0.068(3) 0.134(5) 0.038(2) -0.013(3) -0.008(2) -0.012(3)
C25 0.065(3) 0.060(3) 0.076(3) -0.008(3) 0.011(3) -0.017(3)
C26 0.093(4) 0.036(2) 0.101(4) 0.020(3) 0.000(3) -0.002(3)
O2 0.125(4) 0.113(4) 0.163(5) 0.010(4) -0.002(3) 0.002(3)
C28 0.262(16) 0.177(12) 0.254(15) 0.005(11) 0.094(13) 0.038(12)
C29 0.140(9) 0.287(16) 0.274(15) 0.024(12) -0.005(10) -0.050(10)

loop_
_atom_type_symbol
_atom_type_description
_atom_type_scat_dispersion_real
_atom_type_scat_dispersion_imag
_atom_type_scat_source
C C 0.0033 0.0016 'International Tables Vol C Tables 4.2.6.8 and 6.1.1.4'
H H 0.0000 0.0000 'International Tables Vol C Tables 4.2.6.8 and 6.1.1.4'
N N 0.0061 0.0033 'International Tables Vol C Tables 4.2.6.8 and 6.1.1.4'
O O 0.0106 0.0060 'International Tables Vol C Tables 4.2.6.8 and 6.1.1.4'
F F 0.0171 0.0103 'International Tables Vol C Tables 4.2.6.8 and 6.1.1.4'
S S 0.1246 0.1234 'International Tables Vol C Tables 4.2.6.8 and 6.1.1.4'

loop_
_geom_angle_atom_site_label_1
_geom_angle_atom_site_label_2
_geom_angle_atom_site_label_3
_geom_angle
N2 N1 C7 108.6(3)
N2 N1 C6 121.2(3)
C7 N1 C6 127.6(3)
C9 N2 N1 108.8(3)
C9 N2 H2N 127(3)
N1 N2 H2N 121(3)
C16 N3 N4 118.3(3)
C23 N4 N3 119.6(3)
C23 N4 H4N 117(3)
N3 N4 H4N 120(3)
C23 N5 C24 123.3(4)
C23 N5 H5N 119(3)
C24 N5 H5N 117(3)
C6 C1 C2 118.4(4)
C6 C1 H1A 120.8
C2 C1 H1A 120.8
C3 C2 C1 120.6(5)
C3 C2 H2A 119.7
C1 C2 H2A 119.7
C4 C3 C2 120.1(4)
C4 C3 H3A 119.9
C2 C3 H3A 119.9
C3 C4 C5 120.4(4)
C3 C4 H4A 119.8
C5 C4 H4A 119.8
C6 C5 C4 119.0(4)
C6 C5 H5A 120.5
C4 C5 H5A 120.5
C1 C6 C5 121.3(4)
C1 C6 N1 118.5(3)
C5 C6 N1 120.1(3)
O1 C7 N1 123.0(3)
O1 C7 C8 130.4(3)
N1 C7 C8 106.6(3)
C9 C8 C7 106.4(3)
C9 C8 C16 128.5(3)
C7 C8 C16 124.9(3)
N2 C9 C8 109.4(3)
N2 C9 C10 119.5(3)
C8 C9 C10 130.9(3)
C15 C10 C11 119.5(3)
C15 C10 C9 121.4(3)
C11 C10 C9 118.9(3)
C12 C11 C10 119.6(4)
C12 C11 H11A 120.2
C10 C11 H11A 120.2
C13 C12 C11 120.5(4)
C13 C12 H12A 119.7
C11 C12 H12A 119.7
C12 C13 C14 120.4(4)
C12 C13 H13A 119.8
C14 C13 H13A 119.8
C13 C14 C15 119.9(4)
C13 C14 H14A 120.0
C15 C14 H14A 120.0
C14 C15 C10 120.1(4)
C14 C15 H15A 120.0
C10 C15 H15A 120.0
N3 C16 C8 125.9(3)
N3 C16 C17 114.6(3)
C8 C16 C17 119.5(3)
C18 C17 C22 119.1(3)
C18 C17 C16 120.5(3)
C22 C17 C16 120.3(3)
C19 C18 C17 119.9(4)
C19 C18 H18A 120.1
C17 C18 H18A 120.1
C20 C19 C18 120.8(4)
C20 C19 C25 119.1(4)
C18 C19 C25 120.1(4)
C21 C20 C19 119.2(4)
C21 C20 H20A 120.4
C19 C20 H20A 120.4
C20 C21 C22 120.6(4)
C20 C21 C26 119.4(4)
C22 C21 C26 120.0(4)
C21 C22 C17 120.5(4)
C21 C22 H22A 119.7
C17 C22 H22A 119.7
N5 C23 N4 116.7(4)
N5 C23 S 124.6(3)
N4 C23 S 118.7(3)
N5 C24 H24A 109.5
N5 C24 H24B 109.5
H24A C24 H24B 109.5
N5 C24 H24C 109.5
H24A C24 H24C 109.5
H24B C24 H24C 109.5
F1 C25 F3 105.5(5)
F1 C25 F2 105.8(5)
F3 C25 F2 103.1(5)
F1 C25 C19 114.3(4)
F3 C25 C19 113.4(4)
F2 C25 C19 113.7(4)
F6 C26 F4 104.1(5)
F6 C26 F5 104.6(6)
F4 C26 F5 104.1(6)
F6 C26 C21 114.2(5)
F4 C26 C21 113.3(5)
F5 C26 C21 115.3(4)
C28 O2 H2B 109.5
O2 C28 C29 102.1(8)
O2 C28 H28A 111.4
C29 C28 H28A 111.4
O2 C28 H28B 111.4
C29 C28 H28B 111.4
H28A C28 H28B 109.2
C28 C29 H29A 109.5
C28 C29 H29B 109.5
H29A C29 H29B 109.5
C28 C29 H29C 109.5
H29A C29 H29C 109.5
H29B C29 H29C 109.5

loop_
_geom_bond_atom_site_label_1
_geom_bond_atom_site_label_2
_geom_bond_distance
S C23 1.676(4)
F1 C25 1.279(6)
F2 C25 1.291(6)
F3 C25 1.287(6)
F4 C26 1.280(7)
F5 C26 1.286(6)
F6 C26 1.267(7)
O1 C7 1.256(4)
N1 N2 1.385(4)
N1 C7 1.391(4)
N1 C6 1.418(4)
N2 C9 1.348(4)
N2 H2N 0.866(10)
N3 C16 1.306(4)
N3 N4 1.377(4)
N4 C23 1.369(5)
N4 H4N 0.865(10)
N5 C23 1.314(5)
N5 C24 1.460(5)
N5 H5N 0.862(10)
C1 C6 1.374(5)
C1 C2 1.387(6)
C1 H1A 0.9300
C2 C3 1.377(7)
C2 H2A 0.9300
C3 C4 1.357(7)
C3 H3A 0.9300
C4 C5 1.388(6)
C4 H4A 0.9300
C5 C6 1.377(5)
C5 H5A 0.9300
C7 C8 1.429(5)
C8 C9 1.400(4)
C8 C16 1.457(4)
C9 C10 1.470(5)
C10 C15 1.391(5)
C10 C11 1.393(5)
C11 C12 1.387(6)
C11 H11A 0.9300
C12 C13 1.371(7)
C12 H12A 0.9300
C13 C14 1.375(6)
C13 H13A 0.9300
C14 C15 1.387(5)
C14 H14A 0.9300
C15 H15A 0.9300
C16 C17 1.485(5)
C17 C18 1.389(5)
C17 C22 1.389(5)
C18 C19 1.387(5)
C18 H18A 0.9300
C19 C20 1.382(6)
C19 C25 1.489(6)
C20 C21 1.379(6)
C20 H20A 0.9300
C21 C22 1.379(5)
C21 C26 1.491(6)
C22 H22A 0.9300
C24 H24A 0.9600
C24 H24B 0.9600
C24 H24C 0.9600
O2 C28 1.417(3)
O2 H2B 0.8200
C28 C29 1.486(3)
C28 H28A 0.9700
C28 H28B 0.9700
C29 H29A 0.9600
C29 H29B 0.9600
C29 H29C 0.9600

loop_
_geom_hbond_atom_site_label_D
_geom_hbond_atom_site_label_H
_geom_hbond_atom_site_label_A
_geom_hbond_distance_DH
_geom_hbond_distance_HA
_geom_hbond_distance_DA
_geom_hbond_angle_DHA
_geom_hbond_site_symmetry_A
N4 H4N O1 0.865(10) 2.11(3) 2.818(4) 139(4) .
N2 H2N O1 0.866(10) 1.867(15) 2.720(4) 168(5) 4_565
N5 H5N O2 0.862(10) 2.40(4) 2.988(7) 126(4) 4_566

loop_
_geom_torsion_atom_site_label_1
_geom_torsion_atom_site_label_2
_geom_torsion_atom_site_label_3
_geom_torsion_atom_site_label_4
_geom_torsion
C7 N1 N2 C9 -4.7(4)
C6 N1 N2 C9 -167.5(3)
C16 N3 N4 C23 -179.9(3)
C6 C1 C2 C3 -1.1(8)
C1 C2 C3 C4 -0.6(8)
C2 C3 C4 C5 1.4(7)
C3 C4 C5 C6 -0.5(7)
C2 C1 C6 C5 2.0(7)
C2 C1 C6 N1 -176.4(4)
C4 C5 C6 C1 -1.3(6)
C4 C5 C6 N1 177.2(4)
N2 N1 C6 C1 -157.4(4)
C7 N1 C6 C1 43.3(6)
N2 N1 C6 C5 24.2(5)
C7 N1 C6 C5 -135.2(4)
N2 N1 C7 O1 -172.0(3)
C6 N1 C7 O1 -10.5(6)
N2 N1 C7 C8 4.9(4)
C6 N1 C7 C8 166.3(3)
O1 C7 C8 C9 173.2(4)
N1 C7 C8 C9 -3.3(4)
O1 C7 C8 C16 -2.2(6)
N1 C7 C8 C16 -178.8(3)
N1 N2 C9 C8 2.5(4)
N1 N2 C9 C10 178.0(3)
C7 C8 C9 N2 0.6(4)
C16 C8 C9 N2 175.8(3)
C7 C8 C9 C10 -174.3(4)
C16 C8 C9 C10 0.9(6)
N2 C9 C10 C15 144.3(4)
C8 C9 C10 C15 -41.3(6)
N2 C9 C10 C11 -41.5(5)
C8 C9 C10 C11 133.0(4)
C15 C10 C11 C12 2.0(6)
C9 C10 C11 C12 -172.4(4)
C10 C11 C12 C13 0.1(7)
C11 C12 C13 C14 -1.7(8)
C12 C13 C14 C15 1.1(8)
C13 C14 C15 C10 1.1(7)
C11 C10 C15 C14 -2.6(6)
C9 C10 C15 C14 171.7(4)
N4 N3 C16 C8 -4.0(5)
N4 N3 C16 C17 174.5(3)
C9 C8 C16 N3 142.0(4)
C7 C8 C16 N3 -43.6(6)
C9 C8 C16 C17 -36.4(6)
C7 C8 C16 C17 138.0(4)
N3 C16 C17 C18 150.0(3)
C8 C16 C17 C18 -31.5(5)
N3 C16 C17 C22 -34.0(5)
C8 C16 C17 C22 144.6(4)
C22 C17 C18 C19 -0.2(5)
C16 C17 C18 C19 175.9(3)
C17 C18 C19 C20 -0.6(6)
C17 C18 C19 C25 -179.7(4)
C18 C19 C20 C21 0.5(6)
C25 C19 C20 C21 179.5(4)
C19 C20 C21 C22 0.5(7)
C19 C20 C21 C26 -177.0(5)
C20 C21 C22 C17 -1.2(6)
C26 C21 C22 C17 176.2(4)
C18 C17 C22 C21 1.1(6)
C16 C17 C22 C21 -175.0(4)
C24 N5 C23 N4 174.9(4)
C24 N5 C23 S -4.1(6)
N3 N4 C23 N5 2.2(5)
N3 N4 C23 S -178.7(3)
C20 C19 C25 F1 -177.0(5)
C18 C19 C25 F1 2.0(7)
C20 C19 C25 F3 62.0(6)
C18 C19 C25 F3 -119.0(5)
C20 C19 C25 F2 -55.4(6)
C18 C19 C25 F2 123.7(5)
C20 C21 C26 F6 -72.7(7)
C22 C21 C26 F6 109.8(6)
C20 C21 C26 F4 46.2(8)
C22 C21 C26 F4 -131.2(6)
C20 C21 C26 F5 166.0(5)
C22 C21 C26 F5 -11.4(8)
